data_2008227
loop_
_publ_author_name
'Millet, Patrice'
'Henry, Jean-Yves'
'Galy, Jean'

_publ_section_title
;
 The vanadium oxide bronze \h-Na~<i>x~</i>V~2~O~5~ (<i>x</i> = 1.286)
;
_journal_issue 3
_journal_name_full 'Acta Crystallographica Section C'
_journal_page_first 276
_journal_page_last 279
_journal_paper_doi 10.1107/S010827019801587X
_journal_volume 55
_journal_year 1999
_chemical_formula_iupac 'Na4.5 V7 O17.5'
_chemical_formula_structural 'Na4.5 O17.5 V7'
_chemical_formula_sum 'Na4.5 O17.5 V7'
_chemical_formula_weight 740.03
_chemical_name_systematic ' sodium vanadate'
_space_group_IT_number 13
_symmetry_cell_setting monoclinic
_symmetry_space_group_name_Hall '-P 2yc'
_symmetry_space_group_name_H-M 'P 1 2/c 1'
_cell_angle_alpha 90.
_cell_angle_beta 109.07(3)
_cell_angle_gamma 90.
_cell_formula_units_Z 4
_cell_length_a 15.181(9)
_cell_length_b 5.0319(8)
_cell_length_c 20.760(4)
_cell_measurement_reflns_used 25
_cell_measurement_temperature 293(2)
_cell_measurement_theta_max 26.07
_cell_measurement_theta_min 2.82
_cell_volume 1498.8(10)
_computing_cell_refinement 'CAD-4 EXPRESS'
_computing_data_collection 'CAD-4 EXPRESS (Enraf-Nonius, 1993)'
_computing_data_reduction 'CRYSTALS (Watkin et al., 1985)'
_computing_molecular_graphics 'ORTEPIII (Burnett & Johnson, 1996)'
_computing_publication_material SHELXL97
_computing_structure_refinement 'SHELXL97 (Sheldrick, 1997)'
_computing_structure_solution 'SIR92 (Altomare et al., 1994)'
_diffrn_ambient_temperature 293(2)
_diffrn_measurement_device 'Enraf-Nonius CAD-4'
_diffrn_measurement_method \w-2\q
_diffrn_radiation_type 'Mo K\a'
_diffrn_radiation_wavelength 0.71069
_diffrn_reflns_av_R_equivalents 0.046
_diffrn_reflns_limit_h_max 20
_diffrn_reflns_limit_h_min -21
_diffrn_reflns_limit_k_max 7
_diffrn_reflns_limit_k_min 0
_diffrn_reflns_limit_l_max 28
_diffrn_reflns_limit_l_min 0
_diffrn_reflns_number 4983
_diffrn_reflns_theta_max 30
_diffrn_reflns_theta_min 1
_diffrn_standards_decay_% 0.2
_diffrn_standards_interval_count 250
_diffrn_standards_interval_time 60
_diffrn_standards_number 6
_exptl_absorpt_coefficient_mu 4.401
_exptl_absorpt_correction_T_max 0.802
_exptl_absorpt_correction_T_min 0.554
_exptl_absorpt_correction_type '\y scan (North et al., 1968)'
_exptl_crystal_colour 'metallic dark blue'
_exptl_crystal_density_diffrn 3.280
_exptl_crystal_density_method 'not measured'
_exptl_crystal_description 'platelet '
_exptl_crystal_F_000 1402
_exptl_crystal_size_max 0.25
_exptl_crystal_size_mid 0.10
_exptl_crystal_size_min 0.05
_refine_diff_density_max '1.471 e \%A^-3^ at 0.79\%A from V2'
_refine_diff_density_min '-1.301 e \%A^-3^ at 0.72\%A from V3'
_refine_ls_extinction_coef 4E-5(14)
_refine_ls_extinction_method SHELXL
_refine_ls_goodness_of_fit_all 0.963
_refine_ls_goodness_of_fit_obs 1.176
_refine_ls_number_parameters 264
_refine_ls_number_reflns 4983
_refine_ls_number_restraints 0
_refine_ls_restrained_S_all 0.963
_refine_ls_restrained_S_obs 1.176
_refine_ls_R_factor_all 0.106
_refine_ls_R_factor_obs 0.045
_refine_ls_shift/esd_max 0.001
_refine_ls_shift/esd_mean 0.000
_refine_ls_structure_factor_coef Fsqd
_refine_ls_weighting_details 'w = 1/[\s^2^(Fo^2^)+(0.0664P)^2^] where P = (Fo^2^+2Fc^2^)/3'
_refine_ls_weighting_scheme calc
_refine_ls_wR_factor_all 0.127
_refine_ls_wR_factor_obs 0.112
_reflns_number_observed 2388
_reflns_number_total 4354
_reflns_observed_criterion I>2\s(I)
_cod_data_source_file br1224.cif
_cod_data_source_block br1224
_cod_depositor_comments
;
The following automatic conversions were performed:
'_symmetry_cell_setting' value 'Monoclinic' changed to 'monoclinic'
according to '/home/saulius/struct/CIF-dictionaries/cif_core.dic'
dictionary named 'cif_core.dic' version 2.4.1 from 2010-06-29.

Automatic conversion script
Id: cif_fix_enum 1527 2010-12-29 10:47:43Z saulius 

The following automatic conversions were performed:

'_refine_ls_weighting_scheme' value 'calc w =
1/[\s^2^(Fo^2^)+(0.0664P)^2^] where P = (Fo^2^+2Fc^2^)/3' was changed
to 'calc'. New tag '_refine_ls_weighting_details' was created. The
value of the new tag was set to 'w = 1/[\s^2^(Fo^2^)+(0.0664P)^2^]
where P = (Fo^2^+2Fc^2^)/3'.

Automatic conversion script
Id: cif_fix_values 3143 2015-03-26 13:38:13Z robertas 
;
_cod_original_cell_volume 1498.80(10)
_cod_original_sg_symbol_H-M 'P 2/c'
_cod_database_code 2008227

loop_
_symmetry_equiv_pos_as_xyz
'x, y, z'
'-x, y, -z+1/2'
'-x, -y, -z'
'x, -y, z-1/2'

loop_
_atom_site_aniso_label
_atom_site_aniso_U_11
_atom_site_aniso_U_22
_atom_site_aniso_U_33
_atom_site_aniso_U_12
_atom_site_aniso_U_13
_atom_site_aniso_U_23
V1 0.0079(4) 0.0097(4) 0.0039(3) -0.0011(3) 0.0022(3) 0.0001(3)
V2 0.0088(4) 0.0092(4) 0.0038(3) -0.0002(4) 0.0023(3) 0.0000(4)
V3 0.0068(4) 0.0104(5) 0.0045(3) 0.0013(3) 0.0027(3) 0.0021(3)
V4 0.0077(4) 0.0107(5) 0.0043(3) 0.0009(3) 0.0030(3) 0.0012(3)
V5 0.0076(4) 0.0103(5) 0.0045(3) 0.0007(3) 0.0028(3) 0.0001(3)
V6 0.0067(4) 0.0105(5) 0.0049(3) -0.0003(4) 0.0026(3) 0.0003(3)
V7 0.0069(4) 0.0162(5) 0.0044(3) 0.0005(4) 0.0023(3) 0.0022(3)
Na1 0.0225(17) 0.0188(19) 0.0142(14) 0.000 0.0000(13) 0.000
Na2 0.0163(10) 0.0174(13) 0.0169(10) -0.0054(10) 0.0049(8) 0.0005(10)
Na3 0.0160(11) 0.0141(11) 0.0150(10) 0.0001(10) 0.0076(8) -0.0020(9)
Na4 0.0210(11) 0.0176(12) 0.0165(10) 0.0016(11) 0.0095(9) -0.0011(10)
Na5 0.0292(13) 0.0162(12) 0.0146(10) 0.0014(11) 0.0109(9) 0.0010(10)
O1 0.0163(18) 0.012(2) 0.0137(17) -0.0046(17) -0.0007(14) -0.0004(16)
O2 0.0165(18) 0.016(2) 0.0109(16) -0.0040(17) 0.0043(14) 0.0033(16)
O3 0.0132(19) 0.020(2) 0.0142(18) 0.0008(17) 0.0041(15) -0.0021(17)
O4 0.020(2) 0.017(2) 0.0138(18) -0.0012(18) 0.0078(16) -0.0004(17)
O5 0.0166(19) 0.013(2) 0.0151(17) 0.0021(17) 0.0049(15) 0.0026(16)
O6 0.0170(19) 0.011(2) 0.0154(17) 0.0020(16) 0.0093(15) 0.0034(16)
O7 0.0164(19) 0.021(2) 0.0151(18) 0.0027(17) 0.0089(15) 0.0074(17)
O8 0.012(2) 0.014(3) 0.010(2) 0.000 0.0057(19) 0.000
O9 0.0090(17) 0.0112(18) 0.0079(15) 0.0014(14) 0.0030(13) -0.0015(14)
O10 0.0130(18) 0.016(2) 0.0030(14) 0.0007(16) 0.0025(13) 0.0013(15)
O11 0.0121(17) 0.0113(19) 0.0051(14) 0.0004(15) 0.0020(13) 0.0014(14)
O12 0.0117(17) 0.017(2) 0.0059(15) -0.0025(16) 0.0036(13) 0.0006(15)
O13 0.0100(17) 0.019(2) 0.0095(16) 0.0034(16) 0.0063(13) 0.0030(15)
O14 0.0085(16) 0.0168(19) 0.0050(14) 0.0046(15) 0.0037(13) 0.0013(15)
O15 0.0082(17) 0.017(2) 0.0041(14) 0.0012(15) 0.0036(13) 0.0026(15)
O16 0.0069(16) 0.017(2) 0.0058(14) 0.0014(16) 0.0034(12) 0.0020(15)
O17 0.0085(17) 0.0133(19) 0.0054(14) 0.0006(14) 0.0047(13) 0.0024(14)
O18 0.0123(18) 0.017(2) 0.0030(14) -0.0004(15) 0.0044(13) 0.0017(14)

loop_
_atom_site_label
_atom_site_fract_x
_atom_site_fract_y
_atom_site_fract_z
_atom_site_U_iso_or_equiv
_atom_site_thermal_displace_type
_atom_site_calc_flag
_atom_site_refinement_flags
_atom_site_occupancy
_atom_site_disorder_group
_atom_site_type_symbol
V1 0.14470(6) 0.91921(18) 0.81807(4) 0.00711(19) Uani d . 1 . V
V2 0.40299(6) 0.85641(17) 0.76864(4) 0.00720(18) Uani d . 1 . V
V3 0.48782(6) 0.90070(19) 0.56437(4) 0.00702(19) Uani d . 1 . V
V4 0.06343(6) 0.9129(2) 0.65012(4) 0.0073(2) Uani d . 1 . V
V5 0.69879(6) 0.8988(2) 0.52283(4) 0.00725(19) Uani d . 1 . V
V6 0.27552(6) 0.90049(19) 0.60617(4) 0.00723(19) Uani d . 1 . V
V7 0.90714(6) 0.8832(2) 0.47782(4) 0.0091(2) Uani d . 1 . V
Na1 0.0000 0.3997(7) 0.7500 0.0200(7) Uani d S 1 . Na
Na2 0.21797(16) 0.3830(5) 0.70038(11) 0.0170(5) Uani d . 1 . Na
Na3 0.43315(15) 0.3734(5) 0.65425(11) 0.0144(5) Uani d . 1 . Na
Na4 0.65359(16) 0.3746(5) 0.61796(11) 0.0175(5) Uani d . 1 . Na
Na5 0.87129(17) 0.3586(5) 0.57850(11) 0.0191(5) Uani d . 1 . Na
O1 0.1413(3) 0.5918(8) 0.82015(19) 0.0154(8) Uani d . 1 . O
O2 0.3359(3) 0.6214(8) 0.78080(18) 0.0146(8) Uani d . 1 . O
O3 0.4988(3) 0.5845(9) 0.57920(18) 0.0159(9) Uani d . 1 . O
O4 0.0620(3) 0.5919(9) 0.65514(19) 0.0167(9) Uani d . 1 . O
O5 0.7077(3) 0.5817(8) 0.53421(19) 0.0149(8) Uani d . 1 . O
O6 0.2862(3) 0.5847(8) 0.62073(19) 0.0136(8) Uani d . 1 . O
O7 0.9022(3) 0.5698(9) 0.48829(19) 0.0167(9) Uani d . 1 . O
O8 0.5000 0.6910(11) 0.7500 0.0114(11) Uani d S 1 . O
O9 0.7640(2) 0.0423(8) 0.61492(17) 0.0093(7) Uani d . 1 . O
O10 0.5534(2) 0.0486(8) 0.65941(16) 0.0108(8) Uani d . 1 . O
O11 0.3470(2) 0.0485(8) 0.69900(17) 0.0097(7) Uani d . 1 . O
O12 0.1453(3) 0.0323(8) 0.73845(17) 0.0115(8) Uani d . 1 . O
O13 0.0429(2) 0.0421(8) 0.82765(17) 0.0119(7) Uani d . 1 . O
O14 0.1622(2) 0.0356(8) 0.61619(17) 0.0098(7) Uani d . 1 . O
O15 0.3728(2) 0.0330(8) 0.57380(16) 0.0095(7) Uani d . 1 . O
O16 0.5841(2) 0.0388(8) 0.53233(17) 0.0097(7) Uani d . 1 . O
O17 0.7986(2) 0.0301(8) 0.49087(17) 0.0085(7) Uani d . 1 . O
O18 0.9921(2) 0.0323(8) 0.55719(16) 0.0103(8) Uani d . 1 . O

loop_
_atom_type_symbol
_atom_type_description
_atom_type_scat_dispersion_real
_atom_type_scat_dispersion_imag
_atom_type_scat_source
Na Na 0.0362 0.0249 'International Tables Vol C Tables 4.2.6.8 and 6.1.1.4'
V V 0.3005 0.5294 'International Tables Vol C Tables 4.2.6.8 and 6.1.1.4'
O O 0.0106 0.0060 'International Tables Vol C Tables 4.2.6.8 and 6.1.1.4'

loop_
_geom_angle_atom_site_label_1
_geom_angle_atom_site_label_2
_geom_angle_atom_site_label_3
_geom_angle_site_symmetry_1
_geom_angle_site_symmetry_3
_geom_angle
O1 V1 O9 . 2_666 111.16(19)
O1 V1 O13 . 1_565 108.4(2)
O9 V1 O13 2_666 1_565 106.92(18)
O1 V1 O12 . 1_565 111.0(2)
O9 V1 O12 2_666 1_565 113.17(18)
O13 V1 O12 1_565 1_565 105.78(18)
O1 V1 Na5 . 2_666 132.38(15)
O9 V1 Na5 2_666 2_666 54.47(13)
O13 V1 Na5 1_565 2_666 53.23(14)
O12 V1 Na5 1_565 2_666 116.18(15)
O1 V1 Na1 . 1_565 136.84(15)
O9 V1 Na1 2_666 1_565 109.45(14)
O13 V1 Na1 1_565 1_565 44.49(13)
O12 V1 Na1 1_565 1_565 63.94(13)
Na5 V1 Na1 2_666 1_565 65.39(6)
O1 V1 Na1 . . 39.08(14)
O9 V1 Na1 2_666 . 147.99(14)
O13 V1 Na1 1_565 . 80.98(14)
O12 V1 Na1 1_565 . 93.40(13)
Na5 V1 Na1 2_666 . 129.69(6)
Na1 V1 Na1 1_565 . 97.89(4)
O1 V1 Na5 . 2_656 36.21(14)
O9 V1 Na5 2_666 2_656 89.63(13)
O13 V1 Na5 1_565 2_656 88.55(14)
O12 V1 Na5 1_565 2_656 147.10(14)
Na5 V1 Na5 2_666 2_656 96.22(6)
Na1 V1 Na5 1_565 2_656 132.22(6)
Na1 V1 Na5 . 2_656 59.12(5)
O2 V2 O11 . 1_565 112.08(18)
O2 V2 O10 . 2_666 110.80(19)
O11 V2 O10 1_565 2_666 111.04(18)
O2 V2 O8 . . 106.7(2)
O11 V2 O8 1_565 . 106.73(15)
O10 V2 O8 2_666 . 109.26(15)
O2 V2 Na3 . 2_656 79.12(15)
O11 V2 Na3 1_565 2_656 149.98(13)
O10 V2 Na3 2_666 2_656 88.79(14)
O8 V2 Na3 . 2_656 43.78(10)
O2 V2 Na3 . . 80.22(15)
O11 V2 Na3 1_565 . 87.62(13)
O10 V2 Na3 2_666 . 150.87(13)
O8 V2 Na3 . . 42.13(10)
Na3 V2 Na3 2_656 . 66.26(7)
O2 V2 Na3 . 2_666 146.21(14)
O11 V2 Na3 1_565 2_666 92.73(14)
O10 V2 Na3 2_666 2_666 36.13(13)
O8 V2 Na3 . 2_666 86.33(14)
Na3 V2 Na3 2_656 2_666 90.80(6)
Na3 V2 Na3 . 2_666 125.09(4)
O2 V2 Na2 . . 30.27(13)
O11 V2 Na2 1_565 . 86.17(14)
O10 V2 Na2 2_666 . 137.97(13)
O8 V2 Na2 . . 101.13(15)
Na3 V2 Na2 2_656 . 93.87(7)
Na3 V2 Na2 . . 62.35(6)
Na3 V2 Na2 2_666 . 172.47(6)
O2 V2 Na3 . 1_565 146.46(13)
O11 V2 Na3 1_565 1_565 35.24(13)
O10 V2 Na3 2_666 1_565 94.01(14)
O8 V2 Na3 . 1_565 84.63(14)
Na3 V2 Na3 2_656 1_565 125.13(4)
Na3 V2 Na3 . 1_565 88.95(5)
Na3 V2 Na3 2_666 1_565 63.78(7)
Na2 V2 Na3 . 1_565 117.57(6)
O3 V3 O16 . 1_565 112.23(18)
O3 V3 O15 . 1_565 111.04(19)
O16 V3 O15 1_565 1_565 136.27(17)
O3 V3 O16 . 3_666 109.51(18)
O16 V3 O16 1_565 3_666 79.75(16)
O15 V3 O16 1_565 3_666 80.36(15)
O3 V3 O10 . 1_565 100.80(17)
O16 V3 O10 1_565 1_565 90.95(15)
O15 V3 O10 1_565 1_565 87.04(15)
O16 V3 O10 3_666 1_565 149.62(17)
O3 V3 V3 . 3_676 117.62(15)
O16 V3 V3 1_565 3_676 40.46(10)
O15 V3 V3 1_565 3_676 110.76(11)
O16 V3 V3 3_666 3_676 39.28(11)
O10 V3 V3 1_565 3_676 125.42(12)
O3 V3 V5 . 3_676 117.68(14)
O16 V3 V5 1_565 3_676 110.17(11)
O15 V3 V5 1_565 3_676 40.50(10)
O16 V3 V5 3_666 3_676 39.88(11)
O10 V3 V5 1_565 3_676 121.92(12)
V3 V3 V5 3_676 3_676 73.48(5)
O3 V3 Na3 . 1_565 129.18(15)
O16 V3 Na3 1_565 1_565 107.20(13)
O15 V3 Na3 1_565 1_565 44.93(12)
O16 V3 Na3 3_666 1_565 107.92(12)
O10 V3 Na3 1_565 1_565 47.28(12)
V3 V3 Na3 3_676 1_565 113.15(6)
V5 V3 Na3 3_676 1_565 74.66(5)
O3 V3 Na4 . 1_565 127.68(14)
O16 V3 Na4 1_565 1_565 44.81(12)
O15 V3 Na4 1_565 1_565 108.84(13)
O16 V3 Na4 3_666 1_565 109.34(12)
O10 V3 Na4 1_565 1_565 49.31(12)
V3 V3 Na4 3_676 1_565 76.23(6)
V5 V3 Na4 3_676 1_565 114.63(6)
Na3 V3 Na4 1_565 1_565 66.56(6)
O3 V3 Na3 . . 34.94(14)
O16 V3 Na3 1_565 . 143.03(12)
O15 V3 Na3 1_565 . 80.10(12)
O16 V3 Na3 3_666 . 120.80(12)
O10 V3 Na3 1_565 . 83.49(12)
V3 V3 Na3 3_676 . 148.40(6)
V5 V3 Na3 3_676 . 103.63(5)
Na3 V3 Na3 1_565 . 95.63(6)
Na4 V3 Na3 1_565 . 129.85(6)
O3 V3 Na4 . . 36.26(14)
O16 V3 Na4 1_565 . 80.67(12)
O15 V3 Na4 1_565 . 142.19(12)
O16 V3 Na4 3_666 . 122.09(12)
O10 V3 Na4 1_565 . 84.10(12)
V3 V3 Na4 3_676 . 104.24(6)
V5 V3 Na4 3_676 . 150.38(5)
Na3 V3 Na4 1_565 . 129.91(6)
Na4 V3 Na4 1_565 . 92.71(7)
Na3 V3 Na4 . . 62.42(6)
O4 V4 O13 . 2_566 106.93(19)
O4 V4 O12 . 1_565 105.39(18)
O13 V4 O12 2_566 1_565 89.84(16)
O4 V4 O14 . 1_565 111.48(18)
O13 V4 O14 2_566 1_565 141.25(18)
O12 V4 O14 1_565 1_565 85.00(15)
O4 V4 O18 . 1_465 110.62(19)
O13 V4 O18 2_566 1_465 84.07(15)
O12 V4 O18 1_565 1_465 143.71(18)
O14 V4 O18 1_565 1_465 77.98(15)
O4 V4 V7 . 3_676 113.90(14)
O13 V4 V7 2_566 3_676 118.18(12)
O12 V4 V7 1_565 3_676 119.53(12)
O14 V4 V7 1_565 3_676 38.95(10)
O18 V4 V7 1_465 3_676 39.31(11)
O4 V4 Na2 . 1_565 136.69(15)
O13 V4 Na2 2_566 1_565 104.48(13)
O12 V4 Na2 1_565 1_565 45.66(12)
O14 V4 Na2 1_565 1_565 47.77(12)
O18 V4 Na2 1_465 1_565 101.54(13)
V7 V4 Na2 3_676 1_565 74.70(5)
O4 V4 Na2 . . 40.34(15)
O13 V4 Na2 2_566 . 136.13(13)
O12 V4 Na2 1_565 . 78.07(13)
O14 V4 Na2 1_565 . 80.13(12)
O18 V4 Na2 1_465 . 128.87(13)
V7 V4 Na2 3_676 . 104.22(5)
Na2 V4 Na2 1_565 . 96.66(7)
O4 V4 Na1 . 1_565 129.86(15)
O13 V4 Na1 2_566 1_565 38.59(11)
O12 V4 Na1 1_565 1_565 56.36(12)
O14 V4 Na1 1_565 1_565 112.34(13)
O18 V4 Na1 1_465 1_565 101.23(12)
V7 V4 Na1 3_676 1_565 115.31(6)
Na2 V4 Na1 1_565 1_565 67.34(6)
Na2 V4 Na1 . 1_565 129.83(5)
O4 V4 Na5 . 1_465 128.56(15)
O13 V4 Na5 2_566 1_465 42.26(12)
O12 V4 Na5 1_565 1_465 112.32(13)
O14 V4 Na5 1_565 1_465 105.57(12)
O18 V4 Na5 1_465 1_465 45.03(12)
V7 V4 Na5 3_676 1_465 75.93(5)
Na2 V4 Na5 1_565 1_465 94.69(7)
Na2 V4 Na5 . 1_465 168.26(6)
Na1 V4 Na5 1_565 1_465 58.07(5)
O4 V4 Na1 . . 40.79(14)
O13 V4 Na1 2_566 . 72.83(13)
O12 V4 Na1 1_565 . 83.59(12)
O14 V4 Na1 1_565 . 143.93(12)
O18 V4 Na1 1_465 . 127.70(12)
V7 V4 Na1 3_676 . 152.66(5)
Na2 V4 Na1 1_565 . 129.16(5)
Na2 V4 Na1 . . 64.06(6)
Na1 V4 Na1 1_565 . 89.08(2)
Na5 V4 Na1 1_465 . 110.43(6)
O5 V5 O16 . 1_565 112.20(19)
O5 V5 O17 . 1_565 110.29(19)
O16 V5 O17 1_565 1_565 136.84(17)
O5 V5 O15 . 3_666 108.23(18)
O16 V5 O15 1_565 3_666 80.00(15)
O17 V5 O15 1_565 3_666 80.06(15)
O5 V5 O9 . 1_565 103.17(18)
O16 V5 O9 1_565 1_565 87.22(15)
O17 V5 O9 1_565 1_565 90.36(15)
O15 V5 O9 3_666 1_565 148.58(17)
O5 V5 V3 . 3_676 116.06(14)
O16 V5 V3 1_565 3_676 40.43(10)
O17 V5 V3 1_565 3_676 111.45(11)
O15 V5 V3 3_666 3_676 39.57(10)
O9 V5 V3 1_565 3_676 122.45(11)
O5 V5 V6 . 3_676 115.74(14)
O16 V5 V6 1_565 3_676 110.46(11)
O17 V5 V6 1_565 3_676 40.88(10)
O15 V5 V6 3_666 3_676 39.18(11)
O9 V5 V6 1_565 3_676 124.67(12)
V3 V5 V6 3_676 3_676 73.78(4)
O5 V5 Na4 . 1_565 130.63(15)
O16 V5 Na4 1_565 1_565 46.56(12)
O17 V5 Na4 1_565 1_565 106.98(13)
O15 V5 Na4 3_666 1_565 109.11(12)
O9 V5 Na4 1_565 1_565 45.31(11)
V3 V5 Na4 3_676 1_565 77.16(5)
V6 V5 Na4 3_676 1_565 113.62(6)
O5 V5 Na5 . 1_565 127.24(15)
O16 V5 Na5 1_565 1_565 109.53(13)
O17 V5 Na5 1_565 1_565 44.77(11)
O15 V5 Na5 3_666 1_565 109.53(12)
O9 V5 Na5 1_565 1_565 48.50(12)
V3 V5 Na5 3_676 1_565 116.58(6)
V6 V5 Na5 3_676 1_565 76.38(5)
Na4 V5 Na5 1_565 1_565 65.96(7)
O5 V5 Na4 . . 36.16(14)
O16 V5 Na4 1_565 . 82.45(12)
O17 V5 Na4 1_565 . 139.73(12)
O15 V5 Na4 3_666 . 124.10(12)
O9 V5 Na4 1_565 . 81.83(12)
V3 V5 Na4 3_676 . 105.92(5)
V6 V5 Na4 3_676 . 149.77(5)
Na4 V5 Na4 1_565 . 95.24(6)
Na5 V5 Na4 1_565 . 126.36(6)
O6 V6 O14 . 1_565 111.47(19)
O6 V6 O15 . 1_565 111.31(18)
O14 V6 O15 1_565 1_565 136.78(17)
O6 V6 O17 . 3_666 110.52(18)
O14 V6 O17 1_565 3_666 79.48(14)
O15 V6 O17 1_565 3_666 80.28(15)
O6 V6 O11 . 1_565 101.22(18)
O14 V6 O11 1_565 1_565 89.28(15)
O15 V6 O11 1_565 1_565 88.33(15)
O17 V6 O11 3_666 1_565 148.26(16)
O6 V6 V7 . 3_676 119.30(14)
O14 V6 V7 1_565 3_676 40.05(10)
O15 V6 V7 1_565 3_676 110.13(11)
O17 V6 V7 3_666 3_676 39.49(11)
O11 V6 V7 1_565 3_676 122.32(12)
O6 V6 V5 . 3_676 117.58(14)
O14 V6 V5 1_565 3_676 111.02(11)
O15 V6 V5 1_565 3_676 40.24(10)
O17 V6 V5 3_666 3_676 40.04(10)
O11 V6 V5 1_565 3_676 122.73(11)
V7 V6 V5 3_676 3_676 73.78(4)
O6 V6 Na3 . 1_565 129.50(15)
O14 V6 Na3 1_565 1_565 107.41(14)
O15 V6 Na3 1_565 1_565 44.96(12)
O17 V6 Na3 3_666 1_565 107.14(12)
O11 V6 Na3 1_565 1_565 48.16(11)
V7 V6 Na3 3_676 1_565 111.19(6)
V5 V6 Na3 3_676 1_565 74.57(5)
O6 V6 Na2 . 1_565 128.50(14)
O14 V6 Na2 1_565 1_565 43.91(12)
O15 V6 Na2 1_565 1_565 108.83(13)
O17 V6 Na2 3_666 1_565 106.84(12)
O11 V6 Na2 1_565 1_565 49.30(12)
V7 V6 Na2 3_676 1_565 73.10(5)
V5 V6 Na2 3_676 1_565 113.87(6)
Na3 V6 Na2 1_565 1_565 66.91(6)
O6 V6 Na3 . . 35.14(14)
O14 V6 Na3 1_565 . 142.30(13)
O15 V6 Na3 1_565 . 80.27(12)
O17 V6 Na3 3_666 . 122.03(12)
O11 V6 Na3 1_565 . 84.43(12)
V7 V6 Na3 3_676 . 150.52(5)
V5 V6 Na3 3_676 . 103.51(5)
Na3 V6 Na3 1_565 . 95.74(7)
Na2 V6 Na3 1_565 . 131.12(6)
O6 V6 Na2 . . 36.82(14)
O14 V6 Na2 1_565 . 79.00(13)
O15 V6 Na2 1_565 . 143.40(12)
O17 V6 Na2 3_666 . 121.93(12)
O11 V6 Na2 1_565 . 84.07(12)
V7 V6 Na2 3_676 . 104.11(5)
V5 V6 Na2 3_676 . 150.30(5)
Na3 V6 Na2 1_565 . 130.69(6)
Na2 V6 Na2 1_565 . 92.95(6)
Na3 V6 Na2 . . 63.41(6)
O7 V7 O18 . 1_565 108.85(19)
O7 V7 O17 . 1_565 106.43(19)
O18 V7 O17 1_565 1_565 95.61(15)
O7 V7 O14 . 3_666 108.16(19)
O18 V7 O14 1_565 3_666 142.12(18)
O17 V7 O14 1_565 3_666 81.41(15)
O7 V7 O18 . 3_766 110.17(19)
O18 V7 O18 1_565 3_766 80.93(16)
O17 V7 O18 1_565 3_766 142.33(18)
O14 V7 O18 3_666 3_766 79.15(15)
O7 V7 V7 . 3_776 116.05(15)
O18 V7 V7 1_565 3_776 41.20(11)
O17 V7 V7 1_565 3_776 126.25(13)
O14 V7 V7 3_666 3_776 112.66(13)
O18 V7 V7 3_766 3_776 39.72(10)
O7 V7 V6 . 3_676 111.53(14)
O18 V7 V6 1_565 3_676 127.63(13)
O17 V7 V6 1_565 3_676 41.69(10)
O14 V7 V6 3_666 3_676 39.77(11)
O18 V7 V6 3_766 3_676 113.56(11)
V7 V7 V6 3_776 3_676 131.44(6)
O7 V7 V4 . 3_676 118.90(14)
O18 V7 V4 1_565 3_676 112.26(12)
O17 V7 V4 1_565 3_676 112.18(11)
O14 V7 V4 3_666 3_676 39.41(11)
O18 V7 V4 3_766 3_676 40.03(10)
V7 V7 V4 3_776 3_676 74.59(5)
V6 V7 V4 3_676 3_676 74.67(4)
O7 V7 Na5 . 1_565 126.75(15)
O18 V7 Na5 1_565 1_565 51.10(13)
O17 V7 Na5 1_565 1_565 46.10(12)
O14 V7 Na5 3_666 1_565 109.53(13)
O18 V7 Na5 3_766 1_565 112.75(13)
V7 V7 Na5 3_776 1_565 81.46(6)
V6 V7 Na5 3_676 1_565 78.00(5)
V4 V7 Na5 3_676 1_565 114.17(6)
O7 V7 Na5 . . 32.33(14)
O18 V7 Na5 1_565 . 88.50(12)
O17 V7 Na5 1_565 . 84.14(12)
O14 V7 Na5 3_666 . 128.25(13)
O18 V7 Na5 3_766 . 132.85(13)
V7 V7 Na5 3_776 . 115.89(6)
V6 V7 Na5 3_676 . 109.21(6)
V4 V7 Na5 3_676 . 151.09(5)
Na5 V7 Na5 1_565 . 94.43(6)
O13 Na1 O13 2_556 . 80.7(2)
O13 Na1 O1 2_556 . 136.27(15)
O13 Na1 O1 . . 84.21(14)
O13 Na1 O1 2_556 2_556 84.21(14)
O13 Na1 O1 . 2_556 136.27(15)
O1 Na1 O1 . 2_556 131.9(2)
O13 Na1 O4 2_556 2_556 134.87(15)
O13 Na1 O4 . 2_556 81.68(13)
O1 Na1 O4 . 2_556 82.16(15)
O1 Na1 O4 2_556 2_556 80.59(14)
O13 Na1 O4 2_556 . 81.68(13)
O13 Na1 O4 . . 134.87(15)
O1 Na1 O4 . . 80.59(14)
O1 Na1 O4 2_556 . 82.16(15)
O4 Na1 O4 2_556 . 136.8(3)
O13 Na1 O12 2_556 2_556 62.02(13)
O13 Na1 O12 . 2_556 60.85(13)
O1 Na1 O12 . 2_556 139.21(13)
O1 Na1 O12 2_556 2_556 75.79(13)
O4 Na1 O12 2_556 2_556 73.08(12)
O4 Na1 O12 . 2_556 138.80(13)
O13 Na1 O12 2_556 . 60.85(13)
O13 Na1 O12 . . 62.02(13)
O1 Na1 O12 . . 75.79(13)
O1 Na1 O12 2_556 . 139.21(13)
O4 Na1 O12 2_556 . 138.80(12)
O4 Na1 O12 . . 73.08(12)
O12 Na1 O12 2_556 . 102.30(19)
O13 Na1 V1 2_556 1_545 74.16(13)
O13 Na1 V1 . 1_545 31.01(9)
O1 Na1 V1 . 1_545 71.93(11)
O1 Na1 V1 2_556 1_545 156.18(15)
O4 Na1 V1 2_556 1_545 107.67(10)
O4 Na1 V1 . 1_545 103.99(11)
O12 Na1 V1 2_556 1_545 85.16(12)
O12 Na1 V1 . 1_545 32.26(8)
O13 Na1 V1 2_556 2_546 31.01(9)
O13 Na1 V1 . 2_546 74.16(13)
O1 Na1 V1 . 2_546 156.18(15)
O1 Na1 V1 2_556 2_546 71.93(11)
O4 Na1 V1 2_556 2_546 103.99(11)
O4 Na1 V1 . 2_546 107.67(10)
O12 Na1 V1 2_556 2_546 32.25(8)
O12 Na1 V1 . 2_546 85.16(12)
V1 Na1 V1 1_545 2_546 84.32(10)
O13 Na1 V1 2_556 2_556 107.75(10)
O13 Na1 V1 . 2_556 149.74(9)
O1 Na1 V1 . 2_556 105.86(15)
O1 Na1 V1 2_556 2_556 26.02(11)
O4 Na1 V1 2_556 2_556 71.85(11)
O4 Na1 V1 . 2_556 75.38(12)
O12 Na1 V1 2_556 2_556 96.70(8)
O12 Na1 V1 . 2_556 147.68(8)
V1 Na1 V1 1_545 2_556 177.79(9)
V1 Na1 V1 2_546 2_556 97.89(4)
O13 Na1 V1 2_556 . 149.74(9)
O13 Na1 V1 . . 107.75(10)
O1 Na1 V1 . . 26.02(11)
O1 Na1 V1 2_556 . 105.86(15)
O4 Na1 V1 2_556 . 75.38(12)
O4 Na1 V1 . . 71.85(11)
O12 Na1 V1 2_556 . 147.68(8)
O12 Na1 V1 . . 96.70(9)
V1 Na1 V1 1_545 . 97.89(4)
V1 Na1 V1 2_546 . 177.79(9)
V1 Na1 V1 2_556 . 79.90(9)
O2 Na2 O12 . . 118.58(15)
O2 Na2 O14 . . 152.97(17)
O12 Na2 O14 . . 66.97(14)
O2 Na2 O6 . . 82.84(15)
O12 Na2 O6 . . 152.84(17)
O14 Na2 O6 . . 86.38(15)
O2 Na2 O4 . . 117.78(18)
O12 Na2 O4 . . 87.18(16)
O14 Na2 O4 . . 88.12(15)
O6 Na2 O4 . . 97.53(15)
O2 Na2 O11 . . 86.34(15)
O12 Na2 O11 . . 87.46(15)
O14 Na2 O11 . . 67.06(13)
O6 Na2 O11 . . 76.88(14)
O4 Na2 O11 . . 154.69(16)
O2 Na2 V4 . 1_545 154.76(13)
O12 Na2 V4 . 1_545 36.26(9)
O14 Na2 V4 . 1_545 36.69(9)
O6 Na2 V4 . 1_545 120.41(12)
O4 Na2 V4 . 1_545 71.79(12)
O11 Na2 V4 . 1_545 89.59(12)
O2 Na2 V6 . 1_545 119.69(13)
O12 Na2 V6 . 1_545 83.94(12)
O14 Na2 V6 . 1_545 33.43(9)
O6 Na2 V6 . 1_545 70.26(11)
O4 Na2 V6 . 1_545 118.52(12)
O11 Na2 V6 . 1_545 36.25(8)
V4 Na2 V6 1_545 1_545 65.86(6)
O2 Na2 V4 . . 96.01(13)
O12 Na2 V4 . . 109.36(13)
O14 Na2 V4 . . 107.12(11)
O6 Na2 V4 . . 82.64(12)
O4 Na2 V4 . . 25.02(11)
O11 Na2 V4 . . 158.94(12)
V4 Na2 V4 1_545 . 96.66(7)
V6 Na2 V4 1_545 . 130.43(7)
O2 Na2 V6 . . 75.37(11)
O12 Na2 V6 . . 165.33(12)
O14 Na2 V6 . . 102.94(11)
O6 Na2 V6 . . 23.38(10)
O4 Na2 V6 . . 81.71(12)
O11 Na2 V6 . . 98.52(11)
V4 Na2 V6 1_545 . 129.87(7)
V6 Na2 V6 1_545 . 92.95(6)
V4 Na2 V6 . . 62.20(5)
O2 Na2 V2 . . 20.60(9)
O12 Na2 V2 . . 139.08(12)
O14 Na2 V2 . . 143.66(12)
O6 Na2 V2 . . 62.78(11)
O4 Na2 V2 . . 113.21(14)
O11 Na2 V2 . . 86.49(11)
V4 Na2 V2 1_545 . 174.19(8)
V6 Na2 V2 1_545 . 112.59(7)
V4 Na2 V2 . . 88.50(7)
V6 Na2 V2 . . 55.13(4)
O2 Na2 Na4 . 2_656 40.54(11)
O12 Na2 Na4 . 2_656 78.12(11)
O14 Na2 Na4 . 2_656 133.08(13)
O6 Na2 Na4 . 2_656 120.34(12)
O4 Na2 Na4 . 2_656 121.35(13)
O11 Na2 Na4 . 2_656 81.53(10)
V4 Na2 Na4 1_545 2_656 114.22(8)
V6 Na2 Na4 1_545 2_656 115.85(8)
V4 Na2 Na4 . 2_656 113.61(8)
V6 Na2 Na4 . 2_656 115.90(7)
V2 Na2 Na4 . 2_656 60.96(6)
O15 Na3 O3 . . 90.54(15)
O15 Na3 O6 . . 90.43(15)
O3 Na3 O6 . . 99.50(16)
O15 Na3 O10 . . 69.79(13)
O3 Na3 O10 . . 81.85(15)
O6 Na3 O10 . . 160.21(17)
O15 Na3 O11 . . 69.71(14)
O3 Na3 O11 . . 160.25(17)
O6 Na3 O11 . . 80.95(15)
O10 Na3 O11 . . 91.20(15)
O15 Na3 O8 . . 173.10(17)
O3 Na3 O8 . . 95.05(15)
O6 Na3 O8 . . 92.62(14)
O10 Na3 O8 . . 106.98(13)
O11 Na3 O8 . . 104.67(13)
O15 Na3 V6 . 1_545 35.34(9)
O3 Na3 V6 . 1_545 123.22(13)
O6 Na3 V6 . 1_545 73.31(12)
O10 Na3 V6 . 1_545 89.34(12)
O11 Na3 V6 . 1_545 37.76(9)
O8 Na3 V6 . 1_545 140.50(10)
O15 Na3 V3 . 1_545 35.45(9)
O3 Na3 V3 . 1_545 73.26(12)
O6 Na3 V3 . 1_545 123.16(12)
O10 Na3 V3 . 1_545 38.11(9)
O11 Na3 V3 . 1_545 89.85(12)
O8 Na3 V3 . 1_545 143.37(10)
V6 Na3 V3 1_545 1_545 66.33(6)
O15 Na3 V2 . 2_656 152.72(12)
O3 Na3 V2 . 2_656 66.14(11)
O6 Na3 V2 . 2_656 106.63(13)
O10 Na3 V2 . 2_656 92.04(12)
O11 Na3 V2 . 2_656 132.92(11)
O8 Na3 V2 . 2_656 30.69(5)
V6 Na3 V2 1_545 2_656 170.64(8)
V3 Na3 V2 1_545 2_656 119.45(7)
O15 Na3 V6 . . 106.14(12)
O3 Na3 V6 . . 82.37(12)
O6 Na3 V6 . . 23.19(10)
O10 Na3 V6 . . 163.65(12)
O11 Na3 V6 . . 102.34(12)
O8 Na3 V6 . . 78.67(11)
V6 Na3 V6 1_545 . 95.74(7)
V3 Na3 V6 1_545 . 131.51(7)
V2 Na3 V6 2_656 . 85.47(7)
O15 Na3 V3 . . 106.15(11)
O3 Na3 V3 . . 23.14(11)
O6 Na3 V3 . . 82.37(12)
O10 Na3 V3 . . 103.19(12)
O11 Na3 V3 . . 162.76(12)
O8 Na3 V3 . . 80.40(11)
V6 Na3 V3 1_545 . 131.53(7)
V3 Na3 V3 1_545 . 95.63(6)
V2 Na3 V3 2_656 . 57.01(5)
V6 Na3 V3 . . 62.03(5)
O15 Na3 V2 . . 150.52(12)
O3 Na3 V2 . . 108.05(13)
O6 Na3 V2 . . 64.58(11)
O10 Na3 V2 . . 134.02(11)
O11 Na3 V2 . . 90.10(11)
O8 Na3 V2 . . 29.66(5)
V6 Na3 V2 1_545 . 117.43(7)
V3 Na3 V2 1_545 . 172.12(8)
V2 Na3 V2 2_656 . 55.86(5)
V6 Na3 V2 . . 56.09(4)
V3 Na3 V2 . . 86.68(6)
O9 Na4 O5 . . 82.82(15)
O9 Na4 O2 . 2_656 122.67(15)
O5 Na4 O2 . 2_656 118.07(18)
O9 Na4 O16 . . 68.51(14)
O5 Na4 O16 . . 86.64(15)
O2 Na4 O16 2_656 . 152.74(17)
O9 Na4 O3 . . 153.86(17)
O5 Na4 O3 . . 95.35(16)
O2 Na4 O3 2_656 . 81.24(15)
O16 Na4 O3 . . 85.36(15)
O9 Na4 O10 . . 93.38(15)
O5 Na4 O10 . . 154.62(16)
O2 Na4 O10 2_656 . 85.10(15)
O16 Na4 O10 . . 68.76(13)
O3 Na4 O10 . . 77.12(15)
O9 Na4 V5 . 1_545 36.20(9)
O5 Na4 V5 . 1_545 72.20(12)
O2 Na4 V5 2_656 1_545 158.04(13)
O16 Na4 V5 . 1_545 35.59(9)
O3 Na4 V5 . 1_545 118.48(12)
O10 Na4 V5 . 1_545 89.93(11)
O9 Na4 V3 . 1_545 87.16(12)
O5 Na4 V3 . 1_545 117.63(13)
O2 Na4 V3 2_656 1_545 118.85(13)
O16 Na4 V3 . 1_545 33.89(9)
O3 Na4 V3 . 1_545 70.51(12)
O10 Na4 V3 . 1_545 36.99(8)
V5 Na4 V3 1_545 1_545 64.61(6)
O9 Na4 V5 . . 104.19(12)
O5 Na4 V5 . . 23.45(10)
O2 Na4 V5 2_656 . 97.76(13)
O16 Na4 V5 . . 103.30(11)
O3 Na4 V5 . . 80.44(12)
O10 Na4 V5 . . 156.68(12)
V5 Na4 V5 1_545 . 95.24(6)
V3 Na4 V5 1_545 . 127.51(7)
O9 Na4 V3 . . 160.43(12)
O5 Na4 V3 . . 79.91(12)
O2 Na4 V3 2_656 . 74.21(12)
O16 Na4 V3 . . 101.19(11)
O3 Na4 V3 . . 22.91(11)
O10 Na4 V3 . . 98.27(12)
V5 Na4 V3 1_545 . 127.72(7)
V3 Na4 V3 1_545 . 92.71(7)
V5 Na4 V3 . . 60.85(5)
O9 Na4 Na2 . 2_656 83.81(11)
O5 Na4 Na2 . 2_656 123.64(13)
O2 Na4 Na2 2_656 2_656 39.31(10)
O16 Na4 Na2 . 2_656 136.43(13)
O3 Na4 Na2 . 2_656 117.75(12)
O10 Na4 Na2 . 2_656 80.53(10)
V5 Na4 Na2 1_545 2_656 118.76(8)
V3 Na4 Na2 1_545 2_656 116.03(8)
V5 Na4 Na2 . 2_656 116.08(8)
V3 Na4 Na2 . 2_656 113.52(8)
O9 Na4 Na5 . . 44.24(11)
O5 Na4 Na5 . . 45.28(11)
O2 Na4 Na5 2_656 . 113.63(13)
O16 Na4 Na5 . . 91.67(11)
O3 Na4 Na5 . . 140.63(13)
O10 Na4 Na5 . . 137.58(14)
V5 Na4 Na5 1_545 . 58.16(6)
V3 Na4 Na5 1_545 . 122.74(9)
V5 Na4 Na5 . . 62.05(6)
V3 Na4 Na5 . . 122.90(8)
Na2 Na4 Na5 2_656 . 90.86(8)
O7 Na5 O17 . . 82.55(15)
O7 Na5 O1 . 2_656 124.03(18)
O17 Na5 O1 . 2_656 144.62(17)
O7 Na5 O13 . 2_656 135.99(16)
O17 Na5 O13 . 2_656 98.15(15)
O1 Na5 O13 2_656 2_656 78.85(14)
O7 Na5 O9 . . 146.60(16)
O17 Na5 O9 . . 67.84(13)
O1 Na5 O9 2_656 . 79.06(14)
O13 Na5 O9 2_656 . 66.30(13)
O7 Na5 O18 . . 79.23(15)
O17 Na5 O18 . . 67.54(13)
O1 Na5 O18 2_656 . 134.33(15)
O13 Na5 O18 2_656 . 61.23(12)
O9 Na5 O18 . . 102.09(15)
O7 Na5 O5 . . 86.50(15)
O17 Na5 O5 . . 83.22(14)
O1 Na5 O5 2_656 . 76.45(14)
O13 Na5 O5 2_656 . 137.46(15)
O9 Na5 O5 . . 75.33(14)
O18 Na5 O5 . . 148.75(15)
O7 Na5 V1 . 2_646 161.73(15)
O17 Na5 V1 . 2_646 85.18(11)
O1 Na5 V1 2_656 2_646 73.02(11)
O13 Na5 V1 2_656 2_646 33.42(9)
O9 Na5 V1 . 2_646 33.26(8)
O18 Na5 V1 . 2_646 83.60(11)
O5 Na5 V1 . 2_646 105.46(12)
O7 Na5 V7 . 1_545 72.94(13)
O17 Na5 V7 . 1_545 34.24(9)
O1 Na5 V7 2_656 1_545 161.44(13)
O13 Na5 V7 2_656 1_545 83.24(11)
O9 Na5 V7 . 1_545 89.38(11)
O18 Na5 V7 . 1_545 34.27(8)
O5 Na5 V7 . 1_545 114.83(12)
V1 Na5 V7 2_646 1_545 89.34(7)
O7 Na5 V5 . 1_545 111.84(13)
O17 Na5 V5 . 1_545 34.42(9)
O1 Na5 V5 2_656 1_545 110.32(13)
O13 Na5 V5 2_656 1_545 88.81(12)
O9 Na5 V5 . 1_545 35.36(8)
O18 Na5 V5 . 1_545 91.16(12)
O5 Na5 V5 . 1_545 68.51(11)
V1 Na5 V5 2_646 1_545 62.06(5)
V7 Na5 V5 1_545 1_545 64.18(6)
O7 Na5 Na1 . 1_655 127.21(15)
O17 Na5 Na1 . 1_655 140.65(14)
O1 Na5 Na1 2_656 1_655 43.17(10)
O13 Na5 Na1 2_656 1_655 42.99(11)
O9 Na5 Na1 . 1_655 86.18(10)
O18 Na5 Na1 . 1_655 91.16(11)
O5 Na5 Na1 . 1_655 119.34(12)
V1 Na5 Na1 2_646 1_655 58.92(7)
V7 Na5 Na1 1_545 1_655 122.29(9)
V5 Na5 Na1 1_545 1_655 120.22(9)
O7 Na5 V7 . . 21.49(11)
O17 Na5 V7 . . 100.68(11)
O1 Na5 V7 2_656 . 102.69(13)
O13 Na5 V7 2_656 . 142.27(12)
O9 Na5 V7 . . 151.42(12)
O18 Na5 V7 . . 96.77(11)
O5 Na5 V7 . . 77.39(11)
V1 Na5 V7 2_646 . 173.83(8)
V7 Na5 V7 1_545 . 94.43(6)
V5 Na5 V7 1_545 . 124.04(7)
Na1 Na5 V7 1_655 . 114.91(9)
V1 O1 Na1 . . 114.9(2)
V1 O1 Na5 . 2_656 120.6(2)
Na1 O1 Na5 . 2_656 91.33(15)
V2 O2 Na2 . . 129.1(2)
V2 O2 Na4 . 2_656 130.0(2)
Na2 O2 Na4 . 2_656 100.15(17)
V3 O3 Na3 . . 121.9(2)
V3 O3 Na4 . . 120.8(2)
Na3 O3 Na4 . . 98.93(16)
V4 O4 Na2 . . 114.6(2)
V4 O4 Na1 . . 115.5(2)
Na2 O4 Na1 . . 95.26(15)
V5 O5 Na4 . . 120.4(2)
V5 O5 Na5 . . 120.2(2)
Na4 O5 Na5 . . 94.01(15)
V6 O6 Na3 . . 121.7(2)
V6 O6 Na2 . . 119.8(2)
Na3 O6 Na2 . . 100.50(16)
V7 O7 Na5 . . 126.2(2)
V2 O8 V2 2_656 . 126.2(3)
V2 O8 Na3 2_656 2_656 108.20(9)
V2 O8 Na3 . 2_656 105.53(8)
V2 O8 Na3 2_656 . 105.53(8)
V2 O8 Na3 . . 108.20(8)
Na3 O8 Na3 2_656 . 100.3(2)
V1 O9 V5 2_646 1_545 131.6(2)
V1 O9 Na4 2_646 . 128.10(19)
V5 O9 Na4 1_545 . 98.49(15)
V1 O9 Na5 2_646 . 92.28(16)
V5 O9 Na5 1_545 . 96.14(14)
Na4 O9 Na5 . . 95.30(16)
V2 O10 V3 2_646 1_545 124.3(2)
V2 O10 Na3 2_646 . 119.16(18)
V3 O10 Na3 1_545 . 94.61(15)
V2 O10 Na4 2_646 . 123.25(18)
V3 O10 Na4 1_545 . 93.70(14)
Na3 O10 Na4 . . 94.26(16)
V2 O11 V6 1_545 1_545 124.1(2)
V2 O11 Na3 1_545 . 121.00(18)
V6 O11 Na3 1_545 . 94.08(14)
V2 O11 Na2 1_545 . 121.67(18)
V6 O11 Na2 1_545 . 94.45(14)
Na3 O11 Na2 . . 94.00(15)
V1 O12 V4 1_545 1_545 126.2(2)
V1 O12 Na2 1_545 . 135.2(2)
V4 O12 Na2 1_545 . 98.08(15)
V1 O12 Na1 1_545 . 83.81(14)
V4 O12 Na1 1_545 . 90.33(14)
Na2 O12 Na1 . . 90.14(15)
V1 O13 V4 1_545 2_546 138.8(2)
V1 O13 Na1 1_545 . 104.50(17)
V4 O13 Na1 2_546 . 110.76(16)
V1 O13 Na5 1_545 2_656 93.36(16)
V4 O13 Na5 2_546 2_656 106.80(16)
Na1 O13 Na5 . 2_656 90.21(16)
V6 O14 V7 1_545 3_666 100.18(16)
V6 O14 V4 1_545 1_545 138.3(2)
V7 O14 V4 3_666 1_545 101.64(16)
V6 O14 Na2 1_545 . 102.66(16)
V7 O14 Na2 3_666 . 121.5(2)
V4 O14 Na2 1_545 . 95.54(15)
V6 O15 V3 1_545 1_545 137.2(2)
V6 O15 V5 1_545 3_666 100.58(16)
V3 O15 V5 1_545 3_666 99.92(15)
V6 O15 Na3 1_545 . 99.70(15)
V3 O15 Na3 1_545 . 99.62(16)
V5 O15 Na3 3_666 . 123.42(19)
V3 O16 V5 1_545 1_545 135.3(2)
V3 O16 V3 1_545 3_666 100.25(16)
V5 O16 V3 1_545 3_666 99.69(16)
V3 O16 Na4 1_545 . 101.30(15)
V5 O16 Na4 1_545 . 97.85(15)
V3 O16 Na4 3_666 . 126.99(19)
V7 O17 V5 1_545 1_545 136.0(2)
V7 O17 V6 1_545 3_666 98.83(16)
V5 O17 V6 1_545 3_666 99.07(16)
V7 O17 Na5 1_545 . 99.66(16)
V5 O17 Na5 1_545 . 100.81(15)
V6 O17 Na5 3_666 . 127.18(19)
V7 O18 V7 1_545 3_766 99.07(16)
V7 O18 V4 1_545 1_645 137.2(2)
V7 O18 V4 3_766 1_645 100.66(16)
V7 O18 Na5 1_545 . 94.63(15)
V7 O18 Na5 3_766 . 127.5(2)
V4 O18 Na5 1_645 . 102.57(15)

loop_
_geom_bond_atom_site_label_1
_geom_bond_atom_site_label_2
_geom_bond_site_symmetry_2
_geom_bond_distance
_geom_bond_publ_flag
V1 O1 . 1.649(4) yes
V1 O9 2_666 1.727(4) yes
V1 O13 1_565 1.736(4) yes
V1 O12 1_565 1.751(4) yes
V1 Na5 2_666 3.146(3) ?
V1 Na1 1_565 3.262(3) ?
V1 Na1 . 3.410(3) ?
V1 Na5 2_656 3.601(3) ?
V2 O2 . 1.634(4) yes
V2 O11 1_565 1.716(4) yes
V2 O10 2_666 1.720(4) yes
V2 O8 . 1.840(3) yes
V2 Na3 2_656 3.472(3) ?
V2 Na3 . 3.531(2) ?
V2 Na3 2_666 3.594(3) ?
V2 Na2 . 3.601(3) ?
V2 Na3 1_565 3.651(3) ?
V3 O3 . 1.619(5) yes
V3 O16 1_565 1.922(4) yes
V3 O15 1_565 1.937(4) yes
V3 O16 3_666 1.970(3) yes
V3 O10 1_565 2.038(4) yes
V3 V3 3_676 2.9876(17) ?
V3 V5 3_676 2.9947(19) ?
V3 Na3 1_565 3.292(3) ?
V3 Na4 1_565 3.381(3) ?
V3 Na3 . 3.496(3) ?
V3 Na4 . 3.571(3) ?
V4 O4 . 1.619(5) yes
V4 O13 2_566 1.930(4) yes
V4 O12 1_565 1.944(4) yes
V4 O14 1_565 1.953(4) yes
V4 O18 1_465 1.972(3) yes
V4 V7 3_676 3.0137(13) ?
V4 Na2 1_565 3.254(3) ?
V4 Na2 . 3.479(3) ?
V4 Na1 1_565 3.540(3) ?
V4 Na5 1_465 3.594(3) ?
V4 Na1 . 3.633(3) ?
V5 O5 . 1.612(4) yes
V5 O16 1_565 1.948(4) yes
V5 O17 1_565 1.957(4) yes
V5 O15 3_666 1.975(3) yes
V5 O9 1_565 1.980(3) yes
V5 V3 3_676 2.9948(19) ?
V5 V6 3_676 3.0044(13) ?
V5 Na4 1_565 3.315(3) ?
V5 Na5 1_565 3.401(3) ?
V5 Na4 . 3.495(3) ?
V6 O6 . 1.616(4) yes
V6 O14 1_565 1.923(4) yes
V6 O15 1_565 1.931(4) yes
V6 O17 3_666 1.991(3) yes
V6 O11 1_565 2.020(4) yes
V6 V7 3_676 2.9589(19) ?
V6 V5 3_676 3.0044(13) ?
V6 Na3 1_565 3.290(3) ?
V6 Na2 1_565 3.406(3) ?
V6 Na3 . 3.492(3) ?
V6 Na2 . 3.533(3) ?
V7 O7 . 1.597(5) yes
V7 O18 1_565 1.885(4) yes
V7 O17 1_565 1.904(4) yes
V7 O14 3_666 1.934(3) yes
V7 O18 3_766 1.943(4) yes
V7 V7 3_776 2.912(2) ?
V7 V6 3_676 2.9589(19) ?
V7 V4 3_676 3.0138(13) ?
V7 Na5 1_565 3.336(3) ?
V7 Na5 . 3.518(3) ?
Na1 O13 2_556 2.361(5) yes
Na1 O13 . 2.361(5) yes
Na1 O1 . 2.370(4) yes
Na1 O1 2_556 2.370(4) yes
Na1 O4 2_556 2.629(4) yes
Na1 O4 . 2.629(4) yes
Na1 O12 2_556 2.947(5) yes
Na1 O12 . 2.947(5) yes
Na1 V1 1_545 3.262(3) ?
Na1 V1 2_546 3.262(3) ?
Na1 V1 2_556 3.410(3) ?
Na2 O2 . 2.340(4) yes
Na2 O12 . 2.351(5) yes
Na2 O14 . 2.421(4) yes
Na2 O6 . 2.440(4) yes
Na2 O4 . 2.477(5) yes
Na2 O11 . 2.590(5) yes
Na2 V4 1_545 3.254(3) ?
Na2 V6 1_545 3.406(3) ?
Na2 Na4 2_656 3.636(3) ?
Na3 O15 . 2.358(4) yes
Na3 O3 . 2.359(5) yes
Na3 O6 . 2.362(5) yes
Na3 O10 . 2.427(5) yes
Na3 O11 . 2.457(4) yes
Na3 O8 . 2.493(4) yes
Na3 V6 1_545 3.290(3) ?
Na3 V3 1_545 3.292(3) ?
Na3 V2 2_656 3.472(3) ?
Na4 O9 . 2.383(4) yes
Na4 O5 . 2.391(5) yes
Na4 O2 2_656 2.401(4) yes
Na4 O16 . 2.430(4) yes
Na4 O3 . 2.459(5) yes
Na4 O10 . 2.569(5) yes
Na4 V5 1_545 3.315(3) ?
Na4 V3 1_545 3.381(3) ?
Na4 Na2 2_656 3.636(3) ?
Na4 Na5 . 3.656(4) ?
Na5 O7 . 2.331(4) yes
Na5 O17 . 2.439(4) yes
Na5 O1 2_656 2.470(5) yes
Na5 O13 2_656 2.524(4) yes
Na5 O9 . 2.562(5) yes
Na5 O18 . 2.605(5) yes
Na5 O5 . 2.604(5) yes
Na5 O4 1_655 3.0470(10) yes
Na5 V1 2_646 3.146(3) ?
Na5 V7 1_545 3.336(3) ?
Na5 V5 1_545 3.401(3) ?
Na5 Na1 1_655 3.463(3) ?
O1 Na5 2_656 2.470(5) ?
O2 Na4 2_656 2.401(4) ?
O8 V2 2_656 1.839(3) ?
O8 Na3 2_656 2.493(4) ?
O9 V1 2_646 1.727(3) ?
O9 V5 1_545 1.980(3) ?
O10 V2 2_646 1.720(4) ?
O10 V3 1_545 2.038(3) ?
O11 V2 1_545 1.716(4) ?
O11 V6 1_545 2.020(4) ?
O12 V1 1_545 1.751(4) ?
O12 V4 1_545 1.944(4) ?
O13 V1 1_545 1.736(4) ?
O13 V4 2_546 1.930(4) ?
O13 Na5 2_656 2.524(4) ?
O14 V6 1_545 1.923(4) ?
O14 V7 3_666 1.934(3) ?
O14 V4 1_545 1.954(4) ?
O15 V6 1_545 1.931(4) ?
O15 V3 1_545 1.937(4) ?
O15 V5 3_666 1.974(3) ?
O16 V3 1_545 1.922(4) ?
O16 V5 1_545 1.948(4) ?
O16 V3 3_666 1.970(3) ?
O17 V7 1_545 1.904(4) ?
O17 V5 1_545 1.957(4) ?
O17 V6 3_666 1.991(3) ?
O18 V7 1_545 1.885(4) ?
O18 V7 3_766 1.943(4) ?
O18 V4 1_645 1.972(3) ?
